data_7705624
loop_
_publ_author_name
'Gao, Xu-Sheng'
'Ding, Mei-Juan'
'Zhang, Jin'
'Zhao, Li-Duo'
'Ren, Xiao-Ming'

_publ_section_title
;
 Phase selectivity and tunable photophysical nature of rare earth
 metal-organic frameworks of Eu<sub> <i>x</i>
 </sub>Y<sub>1-<i>x</i></sub>-PTC (H<sub>3</sub>PTC = 2,4,6-pyridine
 tricarboxylic acid; <i>x</i> = 0-1).
;
_journal_issue 42
_journal_name_full 'Dalton transactions (Cambridge, England : 2003)'
_journal_page_first 14985
_journal_page_last 14994
_journal_paper_doi 10.1039/d0dt03150j
_journal_volume 49
_journal_year 2020
_chemical_formula_sum 'C16 H16 Eu2 N2 O18'
_chemical_formula_weight 828.25
_space_group_crystal_system monoclinic
_space_group_IT_number 14
_space_group_name_Hall '-P 2yn'
_space_group_name_H-M_alt 'P 1 21/n 1'
_atom_sites_solution_hydrogens difmap
_audit_creation_method SHELXL-2016/6
_audit_update_record
;
2019-11-27 deposited with the CCDC.	2020-10-06 downloaded from the CCDC.
;
_cell_angle_alpha 90
_cell_angle_beta 111.999(9)
_cell_angle_gamma 90
_cell_formula_units_Z 4
_cell_length_a 18.426(4)
_cell_length_b 6.8920(16)
_cell_length_c 18.538(4)
_cell_measurement_reflns_used 9116
_cell_measurement_temperature 303(2)
_cell_measurement_theta_max 27.54
_cell_measurement_theta_min 3.18
_cell_volume 2182.8(8)
_computing_cell_refinement 'Bruker SAINT'
_computing_data_collection 'Bruker APEX2'
_computing_data_reduction 'Bruker SAINT'
_computing_molecular_graphics 'Bruker SHELXTL'
_computing_publication_material 'Bruker SHELXTL'
_computing_structure_refinement 'SHELXL-2016/6 (Sheldrick, 2016)'
_computing_structure_solution 'SHELXS-97 (Sheldrick 2008)'
_diffrn_ambient_temperature 303(2)
_diffrn_measured_fraction_theta_full 0.986
_diffrn_measured_fraction_theta_max 0.986
_diffrn_measurement_device_type 'Bruker APEX-II CCD'
_diffrn_measurement_method '\f and \w scans'
_diffrn_radiation_type MoK\a
_diffrn_radiation_wavelength 0.71073
_diffrn_reflns_av_R_equivalents 0.0277
_diffrn_reflns_av_unetI/netI 0.0161
_diffrn_reflns_Laue_measured_fraction_full 0.986
_diffrn_reflns_Laue_measured_fraction_max 0.986
_diffrn_reflns_limit_h_max 23
_diffrn_reflns_limit_h_min -23
_diffrn_reflns_limit_k_max 8
_diffrn_reflns_limit_k_min -8
_diffrn_reflns_limit_l_max 24
_diffrn_reflns_limit_l_min -23
_diffrn_reflns_number 35981
_diffrn_reflns_point_group_measured_fraction_full 0.986
_diffrn_reflns_point_group_measured_fraction_max 0.986
_diffrn_reflns_theta_full 25.242
_diffrn_reflns_theta_max 27.559
_diffrn_reflns_theta_min 3.185
_exptl_absorpt_coefficient_mu 5.794
_exptl_absorpt_correction_type none
_exptl_crystal_colour colorless
_exptl_crystal_density_diffrn 2.520
_exptl_crystal_description block
_exptl_crystal_F_000 1584
_refine_diff_density_max 0.767
_refine_diff_density_min -1.027
_refine_diff_density_rms 0.088
_refine_ls_extinction_method none
_refine_ls_goodness_of_fit_ref 1.161
_refine_ls_hydrogen_treatment refall
_refine_ls_matrix_type full
_refine_ls_number_parameters 407
_refine_ls_number_reflns 4949
_refine_ls_number_restraints 0
_refine_ls_restrained_S_all 1.161
_refine_ls_R_factor_all 0.0170
_refine_ls_R_factor_gt 0.0159
_refine_ls_shift/su_max 0.002
_refine_ls_shift/su_mean 0.000
_refine_ls_structure_factor_coef Fsqd
_refine_ls_weighting_details 'w=1/[\s^2^(Fo^2^)+(0.0119P)^2^+2.7876P] where P=(Fo^2^+2Fc^2^)/3'
_refine_ls_weighting_scheme calc
_refine_ls_wR_factor_gt 0.0370
_refine_ls_wR_factor_ref 0.0373
_reflns_Friedel_coverage 0.000
_reflns_number_gt 4760
_reflns_number_total 5019
_reflns_threshold_expression 'I > 2\s(I)'
_cod_data_source_file d0dt03150j2.cif
_cod_data_source_block 1_CCDC5
_cod_depositor_comments 'Adding full bibliography for 7705619--7705631.cif.'
_cod_original_cell_volume 2182.7(9)
_cod_original_sg_symbol_H-M 'P 21/n'
_cod_database_code 7705624
_shelx_shelxl_version_number 2016/6
_shelx_space_group_comment
; 
The symmetry employed for this shelxl refinement is uniquely defined 
by the following loop, which should always be used as a source of 
symmetry information in preference to the above space-group names. 
They are only intended as comments. 
;

loop_
_space_group_symop_operation_xyz
'x, y, z'
'-x+1/2, y+1/2, -z+1/2'
'-x, -y, -z'
'x-1/2, -y-1/2, z-1/2'

loop_
_atom_site_label
_atom_site_type_symbol
_atom_site_fract_x
_atom_site_fract_y
_atom_site_fract_z
_atom_site_U_iso_or_equiv
_atom_site_adp_type
_atom_site_occupancy
_atom_site_site_symmetry_order
_atom_site_calc_flag
_atom_site_refinement_flags_posn
_atom_site_refinement_flags_adp
_atom_site_refinement_flags_occupancy
_atom_site_disorder_assembly
_atom_site_disorder_group
Eu1 Eu 0.37336(2) 0.72299(2) 0.87781(2) 0.01065(4) Uani 1 1 d . . . . .
Eu2 Eu 0.37507(2) 0.75078(2) 0.39649(2) 0.01138(4) Uani 1 1 d . . . . .
C1 C 0.30309(13) 0.9649(3) 0.70998(13) 0.0146(4) Uani 1 1 d . . . . .
C2 C 0.38339(12) 0.9115(3) 0.71127(13) 0.0126(4) Uani 1 1 d . . . . .
C3 C 0.40694(13) 0.9330(3) 0.64870(13) 0.0138(4) Uani 1 1 d . . . . .
C4 C 0.48195(13) 0.8718(3) 0.65775(13) 0.0127(4) Uani 1 1 d . . . . .
C5 C 0.50790(13) 0.8727(3) 0.58946(13) 0.0134(4) Uani 1 1 d . . . . .
C6 C 0.53223(13) 0.8028(3) 0.72970(13) 0.0136(4) Uani 1 1 d . . . . .
C7 C 0.50352(13) 0.7845(3) 0.78858(13) 0.0126(4) Uani 1 1 d . . . . .
C8 C 0.55044(13) 0.7070(3) 0.86877(13) 0.0143(4) Uani 1 1 d . . . . .
C9 C 0.24748(13) 0.4162(3) 0.27165(13) 0.0153(4) Uani 1 1 d . . . . .
C10 C 0.18067(13) 0.3509(3) 0.29513(13) 0.0138(4) Uani 1 1 d . . . . .
C11 C 0.18269(14) 0.3599(3) 0.37064(14) 0.0167(4) Uani 1 1 d . . . . .
C12 C 0.11677(13) 0.3031(3) 0.38424(13) 0.0153(4) Uani 1 1 d . . . . .
C13 C 0.11660(14) 0.3047(3) 0.46556(13) 0.0153(4) Uani 1 1 d . . . . .
C14 C 0.05140(14) 0.2364(3) 0.32244(14) 0.0149(4) Uani 1 1 d . . . . .
C15 C 0.05542(13) 0.2244(3) 0.24932(13) 0.0131(4) Uani 1 1 d . . . . .
C16 C -0.00967(13) 0.1458(3) 0.17721(13) 0.0133(4) Uani 1 1 d . . . . .
O1 O 0.28624(9) 0.8916(3) 0.76456(10) 0.0205(4) Uani 1 1 d . . . . .
O2 O 0.26014(9) 1.0727(2) 0.65805(10) 0.0184(3) Uani 1 1 d . . . . .
O3 O 0.51051(9) 0.6707(3) 0.91072(10) 0.0189(3) Uani 1 1 d . . . . .
O4 O 0.62132(10) 0.6841(3) 0.88871(11) 0.0282(4) Uani 1 1 d . . . . .
O5 O 0.45950(10) 0.8162(3) 0.52649(10) 0.0216(4) Uani 1 1 d . . . . .
O6 O 0.57757(9) 0.9242(2) 0.60255(10) 0.0173(3) Uani 1 1 d . . . . .
O7 O 0.30691(10) 0.4836(3) 0.32397(10) 0.0218(4) Uani 1 1 d . . . . .
O8 O 0.23804(10) 0.3964(3) 0.20162(10) 0.0231(4) Uani 1 1 d . . . . .
O9 O 0.18107(10) 0.3170(3) 0.52232(10) 0.0208(4) Uani 1 1 d . . . . .
O10 O 0.05313(10) 0.2837(3) 0.47535(10) 0.0217(4) Uani 1 1 d . . . . .
O11 O -0.07118(10) 0.0875(3) 0.18162(10) 0.0204(4) Uani 1 1 d . . . . .
O12 O 0.00552(9) 0.1463(3) 0.11561(10) 0.0201(4) Uani 1 1 d . . . . .
O13 O 0.36670(11) 0.4523(3) 0.79071(11) 0.0220(4) Uani 1 1 d . . . . .
O14 O 0.37761(14) 0.4259(3) 0.95143(12) 0.0237(4) Uani 1 1 d . . . . .
O15 O 0.40783(14) 1.0627(3) 0.89805(13) 0.0273(4) Uani 1 1 d . . . . .
O16 O 0.28151(11) 0.8100(3) 0.45433(12) 0.0279(4) Uani 1 1 d . . . . .
O17 O 0.39564(12) 0.4525(3) 0.47308(12) 0.0246(4) Uani 1 1 d . . . . .
O18 O 0.28779(15) 0.6081(3) 0.58075(14) 0.0378(5) Uani 1 1 d . . . . .
N1 N 0.42988(11) 0.8323(3) 0.77837(11) 0.0130(4) Uani 1 1 d . . . . .
N2 N 0.11851(11) 0.2828(3) 0.23612(11) 0.0129(4) Uani 1 1 d . . . . .
H3 H 0.3761(16) 0.988(4) 0.6043(17) 0.022(7) Uiso 1 1 d . . . . .
H6 H 0.5820(17) 0.763(4) 0.7375(17) 0.015(7) Uiso 1 1 d . . . . .
H11 H 0.2262(16) 0.406(4) 0.4097(17) 0.016(7) Uiso 1 1 d . . . . .
H13A H 0.389(2) 0.449(6) 0.763(2) 0.051(12) Uiso 1 1 d . . . . .
H13B H 0.321(2) 0.427(5) 0.767(2) 0.046(11) Uiso 1 1 d . . . . .
H14 H 0.0079(17) 0.191(4) 0.3302(17) 0.019(7) Uiso 1 1 d . . . . .
H14A H 0.410(2) 0.404(6) 0.993(3) 0.053(12) Uiso 1 1 d . . . . .
H14B H 0.344(2) 0.410(6) 0.955(2) 0.043(14) Uiso 1 1 d . . . . .
H15A H 0.382(3) 1.156(8) 0.880(3) 0.070(15) Uiso 1 1 d . . . . .
H15B H 0.445(3) 1.092(7) 0.925(3) 0.074(17) Uiso 1 1 d . . . . .
H16A H 0.238(2) 0.820(6) 0.431(2) 0.049(12) Uiso 1 1 d . . . . .
H16B H 0.283(3) 0.745(6) 0.499(3) 0.061(13) Uiso 1 1 d . . . . .
H17A H 0.426(2) 0.438(5) 0.511(2) 0.037(10) Uiso 1 1 d . . . . .
H17B H 0.392(2) 0.360(6) 0.450(2) 0.040(11) Uiso 1 1 d . . . . .
H18A H 0.259(2) 0.512(6) 0.562(2) 0.051(11) Uiso 1 1 d . . . . .
H18B H 0.326(3) 0.558(7) 0.607(3) 0.073(17) Uiso 1 1 d . . . . .

loop_
_atom_site_aniso_label
_atom_site_aniso_U_11
_atom_site_aniso_U_22
_atom_site_aniso_U_33
_atom_site_aniso_U_23
_atom_site_aniso_U_13
_atom_site_aniso_U_12
Eu1 0.01053(6) 0.01342(6) 0.00828(6) 0.00024(4) 0.00383(4) 0.00021(4)
Eu2 0.00924(6) 0.01702(6) 0.00745(6) -0.00005(4) 0.00262(4) -0.00053(4)
C1 0.0107(10) 0.0194(10) 0.0131(11) -0.0010(8) 0.0037(8) 0.0004(8)
C2 0.0107(10) 0.0148(10) 0.0117(10) 0.0014(8) 0.0033(8) 0.0000(8)
C3 0.0136(11) 0.0159(10) 0.0104(11) 0.0024(8) 0.0026(8) 0.0000(8)
C4 0.0138(10) 0.0134(9) 0.0118(11) -0.0015(8) 0.0058(8) -0.0037(8)
C5 0.0162(11) 0.0123(9) 0.0125(11) 0.0014(8) 0.0063(8) 0.0016(8)
C6 0.0120(10) 0.0162(10) 0.0132(11) -0.0013(8) 0.0053(8) -0.0017(8)
C7 0.0110(10) 0.0130(9) 0.0126(11) 0.0003(8) 0.0031(8) -0.0007(8)
C8 0.0122(10) 0.0158(10) 0.0134(11) 0.0004(8) 0.0030(8) -0.0007(8)
C9 0.0148(11) 0.0176(10) 0.0131(11) -0.0007(8) 0.0049(9) -0.0018(8)
C10 0.0131(10) 0.0151(10) 0.0117(10) -0.0009(8) 0.0029(8) -0.0017(8)
C11 0.0162(11) 0.0207(11) 0.0118(11) -0.0017(9) 0.0037(9) -0.0032(9)
C12 0.0194(11) 0.0153(10) 0.0118(11) 0.0016(8) 0.0067(9) -0.0002(9)
C13 0.0201(11) 0.0163(10) 0.0106(10) 0.0008(8) 0.0070(9) -0.0016(9)
C14 0.0150(11) 0.0166(10) 0.0146(11) 0.0010(8) 0.0071(9) -0.0020(8)
C15 0.0124(10) 0.0131(9) 0.0131(11) -0.0001(8) 0.0038(8) -0.0006(8)
C16 0.0123(10) 0.0150(10) 0.0117(10) -0.0010(8) 0.0032(8) 0.0003(8)
O1 0.0132(8) 0.0341(9) 0.0162(9) 0.0099(7) 0.0078(7) 0.0057(7)
O2 0.0140(8) 0.0252(8) 0.0153(8) 0.0069(7) 0.0047(6) 0.0062(6)
O3 0.0148(8) 0.0290(9) 0.0133(8) 0.0063(7) 0.0058(6) 0.0042(7)
O4 0.0115(9) 0.0468(12) 0.0238(10) 0.0108(9) 0.0037(7) 0.0050(8)
O5 0.0209(9) 0.0312(9) 0.0094(8) -0.0030(7) 0.0018(7) -0.0048(7)
O6 0.0151(8) 0.0216(8) 0.0173(8) -0.0001(6) 0.0085(7) -0.0021(6)
O7 0.0185(9) 0.0287(9) 0.0151(9) -0.0041(7) 0.0027(7) -0.0113(7)
O8 0.0177(9) 0.0408(10) 0.0115(8) -0.0045(7) 0.0063(7) -0.0105(7)
O9 0.0183(8) 0.0328(9) 0.0107(8) 0.0014(7) 0.0048(6) -0.0062(7)
O10 0.0171(8) 0.0354(10) 0.0138(8) 0.0019(7) 0.0071(7) -0.0006(7)
O11 0.0145(8) 0.0305(9) 0.0174(9) -0.0011(7) 0.0074(7) -0.0063(7)
O12 0.0148(8) 0.0339(9) 0.0120(8) -0.0050(7) 0.0052(6) -0.0070(7)
O13 0.0147(9) 0.0346(10) 0.0186(9) -0.0102(8) 0.0083(8) -0.0042(7)
O14 0.0272(11) 0.0245(9) 0.0179(10) 0.0068(7) 0.0067(9) 0.0043(8)
O15 0.0275(11) 0.0179(9) 0.0327(12) -0.0035(8) 0.0071(9) -0.0035(8)
O16 0.0128(9) 0.0511(12) 0.0216(10) 0.0041(9) 0.0084(8) 0.0050(9)
O17 0.0290(11) 0.0229(10) 0.0138(9) 0.0019(8) -0.0014(8) 0.0038(8)
O18 0.0358(13) 0.0386(12) 0.0321(12) 0.0019(10) 0.0049(10) -0.0133(11)
N1 0.0118(9) 0.0159(9) 0.0113(9) 0.0011(7) 0.0045(7) 0.0009(7)
N2 0.0122(9) 0.0162(8) 0.0100(9) 0.0001(7) 0.0040(7) 0.0004(7)

loop_
_atom_type_symbol
_atom_type_description
_atom_type_scat_dispersion_real
_atom_type_scat_dispersion_imag
_atom_type_scat_source
C C 0.0033 0.0016 'International Tables Vol C Tables 4.2.6.8 and 6.1.1.4'
H H 0.0000 0.0000 'International Tables Vol C Tables 4.2.6.8 and 6.1.1.4'
Eu Eu -0.1578 3.6682 'International Tables Vol C Tables 4.2.6.8 and 6.1.1.4'
N N 0.0061 0.0033 'International Tables Vol C Tables 4.2.6.8 and 6.1.1.4'
O O 0.0106 0.0060 'International Tables Vol C Tables 4.2.6.8 and 6.1.1.4'

loop_
_geom_angle_atom_site_label_1
_geom_angle_atom_site_label_2
_geom_angle_atom_site_label_3
_geom_angle
_geom_angle_site_symmetry_1
_geom_angle_site_symmetry_3
_geom_angle_publ_flag
O3 Eu1 O1 126.13(6) . . ?
O3 Eu1 O15 85.15(7) . . ?
O1 Eu1 O15 73.68(7) . . ?
O3 Eu1 O13 80.80(6) . . ?
O1 Eu1 O13 86.58(7) . . ?
O15 Eu1 O13 142.01(7) . . ?
O3 Eu1 O14 85.50(7) . . ?
O1 Eu1 O14 139.58(7) . . ?
O15 Eu1 O14 140.57(8) . . ?
O13 Eu1 O14 73.28(7) . . ?
O3 Eu1 O9 121.90(6) . 2_556 ?
O1 Eu1 O9 101.49(6) . 2_556 ?
O15 Eu1 O9 77.82(7) . 2_556 ?
O13 Eu1 O9 138.92(7) . 2_556 ?
O14 Eu1 O9 75.01(7) . 2_556 ?
O3 Eu1 O2 147.01(6) . 2_546 ?
O1 Eu1 O2 72.68(6) . 2_546 ?
O15 Eu1 O2 127.81(7) . 2_546 ?
O13 Eu1 O2 73.08(6) . 2_546 ?
O14 Eu1 O2 68.10(7) . 2_546 ?
O9 Eu1 O2 71.26(6) 2_556 2_546 ?
O3 Eu1 N1 63.28(6) . . ?
O1 Eu1 N1 63.03(6) . . ?
O15 Eu1 N1 70.79(7) . . ?
O13 Eu1 N1 71.35(6) . . ?
O14 Eu1 N1 135.66(7) . . ?
O9 Eu1 N1 147.76(6) 2_556 . ?
O2 Eu1 N1 123.67(6) 2_546 . ?
O3 Eu1 O10 70.65(6) . 2_556 ?
O1 Eu1 O10 139.11(6) . 2_556 ?
O15 Eu1 O10 71.08(7) . 2_556 ?
O13 Eu1 O10 134.30(6) . 2_556 ?
O14 Eu1 O10 69.67(7) . 2_556 ?
O9 Eu1 O10 51.25(6) 2_556 2_556 ?
O2 Eu1 O10 114.84(6) 2_546 2_556 ?
N1 Eu1 O10 121.34(6) . 2_556 ?
O3 Eu1 C13 96.25(6) . 2_556 ?
O1 Eu1 C13 123.46(6) . 2_556 ?
O15 Eu1 C13 75.02(7) . 2_556 ?
O13 Eu1 C13 141.35(7) . 2_556 ?
O14 Eu1 C13 68.07(7) . 2_556 ?
O9 Eu1 C13 25.71(6) 2_556 2_556 ?
O2 Eu1 C13 91.94(6) 2_546 2_556 ?
N1 Eu1 C13 141.12(6) . 2_556 ?
O10 Eu1 C13 25.73(6) 2_556 2_556 ?
O3 Eu1 H13B 96.9(8) . . ?
O1 Eu1 H13B 77.1(8) . . ?
O15 Eu1 H13B 144.9(8) . . ?
O13 Eu1 H13B 16.1(8) . . ?
O14 Eu1 H13B 74.4(8) . . ?
O9 Eu1 H13B 127.5(8) 2_556 . ?
O2 Eu1 H13B 58.1(8) 2_546 . ?
N1 Eu1 H13B 78.8(8) . . ?
O10 Eu1 H13B 142.6(8) 2_556 . ?
C13 Eu1 H13B 138.9(8) 2_556 . ?
O3 Eu1 H14B 98.2(8) . . ?
O1 Eu1 H14B 129.4(9) . . ?
O15 Eu1 H14B 140.4(9) . . ?
O13 Eu1 H14B 76.8(9) . . ?
O14 Eu1 H14B 12.7(8) . . ?
O9 Eu1 H14B 66.9(8) 2_556 . ?
O2 Eu1 H14B 56.8(9) 2_546 . ?
N1 Eu1 H14B 145.1(8) . . ?
O10 Eu1 H14B 72.9(9) 2_556 . ?
C13 Eu1 H14B 65.4(9) 2_556 . ?
H13B Eu1 H14B 74.3(12) . . ?
O7 Eu2 O5 137.55(6) . . ?
O7 Eu2 O16 94.02(7) . . ?
O5 Eu2 O16 79.62(7) . . ?
O7 Eu2 O6 148.31(6) . 3_676 ?
O5 Eu2 O6 73.54(6) . 3_676 ?
O16 Eu2 O6 99.15(7) . 3_676 ?
O7 Eu2 O12 91.35(6) . 2 ?
O5 Eu2 O12 82.93(6) . 2 ?
O16 Eu2 O12 159.28(7) . 2 ?
O6 Eu2 O12 86.41(6) 3_676 2 ?
O7 Eu2 O8 76.64(7) . 2 ?
O5 Eu2 O8 137.70(6) . 2 ?
O16 Eu2 O8 72.64(7) . 2 ?
O6 Eu2 O8 80.00(6) 3_676 2 ?
O12 Eu2 O8 128.08(6) 2 2 ?
O7 Eu2 O17 66.82(7) . . ?
O5 Eu2 O17 70.73(7) . . ?
O16 Eu2 O17 82.16(8) . . ?
O6 Eu2 O17 143.39(7) 3_676 . ?
O12 Eu2 O17 81.61(7) 2 . ?
O8 Eu2 O17 133.60(7) 2 . ?
O7 Eu2 N2 73.74(6) . 2 ?
O5 Eu2 N2 136.36(6) . 2 ?
O16 Eu2 N2 137.06(7) . 2 ?
O6 Eu2 N2 77.02(6) 3_676 2 ?
O12 Eu2 N2 63.60(6) 2 2 ?
O8 Eu2 N2 64.54(6) 2 2 ?
O17 Eu2 N2 125.97(7) . 2 ?
O2 C1 O1 125.6(2) . . ?
O2 C1 C2 119.6(2) . . ?
O1 C1 C2 114.80(19) . . ?
N1 C2 C3 122.0(2) . . ?
N1 C2 C1 113.32(19) . . ?
C3 C2 C1 124.7(2) . . ?
C2 C3 C4 118.2(2) . . ?
C2 C3 H3 121.7(18) . . ?
C4 C3 H3 120.1(18) . . ?
C6 C4 C3 119.5(2) . . ?
C6 C4 C5 119.9(2) . . ?
C3 C4 C5 120.6(2) . . ?
O5 C5 O6 126.2(2) . . ?
O5 C5 C4 116.5(2) . . ?
O6 C5 C4 117.21(19) . . ?
C7 C6 C4 118.2(2) . . ?
C7 C6 H6 120.2(18) . . ?
C4 C6 H6 121.5(18) . . ?
N1 C7 C6 122.1(2) . . ?
N1 C7 C8 113.73(19) . . ?
C6 C7 C8 124.1(2) . . ?
O4 C8 O3 125.5(2) . . ?
O4 C8 C7 119.6(2) . . ?
O3 C8 C7 114.85(19) . . ?
O7 C9 O8 125.9(2) . . ?
O7 C9 C10 117.2(2) . . ?
O8 C9 C10 116.9(2) . . ?
N2 C10 C11 122.1(2) . . ?
N2 C10 C9 114.00(19) . . ?
C11 C10 C9 123.9(2) . . ?
C12 C11 C10 118.5(2) . . ?
C12 C11 H11 121.6(18) . . ?
C10 C11 H11 119.9(18) . . ?
C11 C12 C14 119.3(2) . . ?
C11 C12 C13 120.6(2) . . ?
C14 C12 C13 120.0(2) . . ?
O10 C13 O9 121.6(2) . . ?
O10 C13 C12 119.6(2) . . ?
O9 C13 C12 118.7(2) . . ?
O10 C13 Eu1 63.01(12) . 2_546 ?
O9 C13 Eu1 59.31(12) . 2_546 ?
C12 C13 Eu1 167.82(16) . 2_546 ?
C15 C14 C12 118.5(2) . . ?
C15 C14 H14 120.0(18) . . ?
C12 C14 H14 121.3(18) . . ?
N2 C15 C14 122.0(2) . . ?
N2 C15 C16 113.5(2) . . ?
C14 C15 C16 124.5(2) . . ?
O11 C16 O12 125.2(2) . . ?
O11 C16 C15 119.9(2) . . ?
O12 C16 C15 114.90(19) . . ?
C1 O1 Eu1 127.17(14) . . ?
C1 O2 Eu1 136.76(15) . 2_556 ?
C8 O3 Eu1 127.42(14) . . ?
C5 O5 Eu2 170.32(16) . . ?
C5 O6 Eu2 127.11(14) . 3_676 ?
C9 O7 Eu2 149.54(17) . . ?
C9 O8 Eu2 124.93(15) . 2_545 ?
C13 O9 Eu1 94.98(13) . 2_546 ?
C13 O10 Eu1 91.26(14) . 2_546 ?
C16 O12 Eu2 126.92(14) . 2_545 ?
Eu1 O13 H13A 124(3) . . ?
Eu1 O13 H13B 108(3) . . ?
H13A O13 H13B 110(4) . . ?
Eu1 O14 H14A 124(3) . . ?
Eu1 O14 H14B 111(4) . . ?
H14A O14 H14B 106(4) . . ?
Eu1 O15 H15A 129(3) . . ?
Eu1 O15 H15B 121(4) . . ?
H15A O15 H15B 110(5) . . ?
Eu2 O16 H16A 123(3) . . ?
Eu2 O16 H16B 122(3) . . ?
H16A O16 H16B 103(4) . . ?
Eu2 O17 H17A 125(3) . . ?
Eu2 O17 H17B 115(3) . . ?
H17A O17 H17B 107(4) . . ?
H18A O18 H18B 101(4) . . ?
C2 N1 C7 119.67(19) . . ?
C2 N1 Eu1 120.13(14) . . ?
C7 N1 Eu1 119.49(14) . . ?
C15 N2 C10 119.5(2) . . ?
C15 N2 Eu2 121.01(15) . 2_545 ?
C10 N2 Eu2 119.39(15) . 2_545 ?

loop_
_geom_bond_atom_site_label_1
_geom_bond_atom_site_label_2
_geom_bond_distance
_geom_bond_site_symmetry_2
_geom_bond_publ_flag
Eu1 O3 2.3945(17) . ?
Eu1 O1 2.4102(17) . ?
Eu1 O15 2.418(2) . ?
Eu1 O13 2.4403(19) . ?
Eu1 O14 2.446(2) . ?
Eu1 O9 2.4988(17) 2_556 ?
Eu1 O2 2.5179(16) 2_546 ?
Eu1 N1 2.5473(19) . ?
Eu1 O10 2.5802(18) 2_556 ?
Eu1 C13 2.895(2) 2_556 ?
Eu1 H13B 2.80(4) . ?
Eu1 H14B 2.75(4) . ?
Eu2 O7 2.3472(17) . ?
Eu2 O5 2.3713(17) . ?
Eu2 O16 2.3818(19) . ?
Eu2 O6 2.4014(17) 3_676 ?
Eu2 O12 2.4040(17) 2 ?
Eu2 O8 2.4125(17) 2 ?
Eu2 O17 2.4461(19) . ?
Eu2 N2 2.515(2) 2 ?
C1 O2 1.239(3) . ?
C1 O1 1.269(3) . ?
C1 C2 1.516(3) . ?
C2 N1 1.334(3) . ?
C2 C3 1.390(3) . ?
C3 C4 1.394(3) . ?
C3 H3 0.89(3) . ?
C4 C6 1.392(3) . ?
C4 C5 1.512(3) . ?
C5 O5 1.237(3) . ?
C5 O6 1.265(3) . ?
C6 C7 1.385(3) . ?
C6 H6 0.92(3) . ?
C7 N1 1.339(3) . ?
C7 C8 1.510(3) . ?
C8 O4 1.227(3) . ?
C8 O3 1.280(3) . ?
C9 O7 1.249(3) . ?
C9 O8 1.251(3) . ?
C9 C10 1.519(3) . ?
C10 N2 1.338(3) . ?
C10 C11 1.388(3) . ?
C11 C12 1.386(3) . ?
C11 H11 0.91(3) . ?
C12 C14 1.393(3) . ?
C12 C13 1.509(3) . ?
C13 O10 1.257(3) . ?
C13 O9 1.261(3) . ?
C14 C15 1.387(3) . ?
C14 H14 0.92(3) . ?
C15 N2 1.337(3) . ?
C15 C16 1.522(3) . ?
C16 O11 1.234(3) . ?
C16 O12 1.274(3) . ?
O13 H13A 0.76(4) . ?
O13 H13B 0.82(4) . ?
O14 H14A 0.79(4) . ?
O14 H14B 0.65(4) . ?
O15 H15A 0.80(5) . ?
O15 H15B 0.72(5) . ?
O16 H16A 0.76(4) . ?
O16 H16B 0.93(5) . ?
O17 H17A 0.72(4) . ?
O17 H17B 0.76(4) . ?
O18 H18A 0.84(4) . ?
O18 H18B 0.77(5) . ?

loop_
_geom_torsion_atom_site_label_1
_geom_torsion_atom_site_label_2
_geom_torsion_atom_site_label_3
_geom_torsion_atom_site_label_4
_geom_torsion
_geom_torsion_site_symmetry_1
_geom_torsion_site_symmetry_2
_geom_torsion_site_symmetry_3
_geom_torsion_site_symmetry_4
_geom_torsion_publ_flag
O2 C1 C2 N1 165.9(2) . . . . ?
O1 C1 C2 N1 -14.0(3) . . . . ?
O2 C1 C2 C3 -16.9(3) . . . . ?
O1 C1 C2 C3 163.3(2) . . . . ?
N1 C2 C3 C4 -1.0(3) . . . . ?
C1 C2 C3 C4 -178.0(2) . . . . ?
C2 C3 C4 C6 -3.9(3) . . . . ?
C2 C3 C4 C5 173.81(19) . . . . ?
C6 C4 C5 O5 136.2(2) . . . . ?
C3 C4 C5 O5 -41.4(3) . . . . ?
C6 C4 C5 O6 -41.3(3) . . . . ?
C3 C4 C5 O6 141.0(2) . . . . ?
C3 C4 C6 C7 4.6(3) . . . . ?
C5 C4 C6 C7 -173.1(2) . . . . ?
C4 C6 C7 N1 -0.6(3) . . . . ?
C4 C6 C7 C8 178.3(2) . . . . ?
N1 C7 C8 O4 -169.8(2) . . . . ?
C6 C7 C8 O4 11.2(3) . . . . ?
N1 C7 C8 O3 10.1(3) . . . . ?
C6 C7 C8 O3 -168.8(2) . . . . ?
O7 C9 C10 N2 179.1(2) . . . . ?
O8 C9 C10 N2 -1.2(3) . . . . ?
O7 C9 C10 C11 -0.9(3) . . . . ?
O8 C9 C10 C11 178.8(2) . . . . ?
N2 C10 C11 C12 -2.5(3) . . . . ?
C9 C10 C11 C12 177.5(2) . . . . ?
C10 C11 C12 C14 1.0(3) . . . . ?
C10 C11 C12 C13 178.3(2) . . . . ?
C11 C12 C13 O10 168.5(2) . . . . ?
C14 C12 C13 O10 -14.3(3) . . . . ?
C11 C12 C13 O9 -15.3(3) . . . . ?
C14 C12 C13 O9 162.0(2) . . . . ?
C11 C12 C13 Eu1 -92.6(8) . . . 2_546 ?
C14 C12 C13 Eu1 84.7(8) . . . 2_546 ?
C11 C12 C14 C15 1.7(3) . . . . ?
C13 C12 C14 C15 -175.7(2) . . . . ?
C12 C14 C15 N2 -3.0(3) . . . . ?
C12 C14 C15 C16 177.1(2) . . . . ?
N2 C15 C16 O11 -179.8(2) . . . . ?
C14 C15 C16 O11 0.1(3) . . . . ?
N2 C15 C16 O12 0.3(3) . . . . ?
C14 C15 C16 O12 -179.7(2) . . . . ?
O2 C1 O1 Eu1 -169.70(17) . . . . ?
C2 C1 O1 Eu1 10.2(3) . . . . ?
O1 C1 O2 Eu1 1.6(4) . . . 2_556 ?
C2 C1 O2 Eu1 -178.30(14) . . . 2_556 ?
O4 C8 O3 Eu1 177.45(19) . . . . ?
C7 C8 O3 Eu1 -2.5(3) . . . . ?
O5 C5 O6 Eu2 96.8(3) . . . 3_676 ?
C4 C5 O6 Eu2 -85.9(2) . . . 3_676 ?
O8 C9 O7 Eu2 91.4(4) . . . . ?
C10 C9 O7 Eu2 -88.9(3) . . . . ?
O7 C9 O8 Eu2 176.79(18) . . . 2_545 ?
C10 C9 O8 Eu2 -2.8(3) . . . 2_545 ?
O10 C13 O9 Eu1 10.0(2) . . . 2_546 ?
C12 C13 O9 Eu1 -166.16(18) . . . 2_546 ?
O9 C13 O10 Eu1 -9.7(2) . . . 2_546 ?
C12 C13 O10 Eu1 166.48(19) . . . 2_546 ?
O11 C16 O12 Eu2 -178.53(17) . . . 2_545 ?
C15 C16 O12 Eu2 1.3(3) . . . 2_545 ?
C3 C2 N1 C7 5.0(3) . . . . ?
C1 C2 N1 C7 -177.62(19) . . . . ?
C3 C2 N1 Eu1 -165.25(16) . . . . ?
C1 C2 N1 Eu1 12.1(2) . . . . ?
C6 C7 N1 C2 -4.2(3) . . . . ?
C8 C7 N1 C2 176.75(19) . . . . ?
C6 C7 N1 Eu1 166.08(16) . . . . ?
C8 C7 N1 Eu1 -12.9(2) . . . . ?
C14 C15 N2 C10 1.6(3) . . . . ?
C16 C15 N2 C10 -178.50(19) . . . . ?
C14 C15 N2 Eu2 178.43(16) . . . 2_545 ?
C16 C15 N2 Eu2 -1.7(2) . . . 2_545 ?
C11 C10 N2 C15 1.3(3) . . . . ?
C9 C10 N2 C15 -178.74(19) . . . . ?
C11 C10 N2 Eu2 -175.63(17) . . . 2_545 ?
C9 C10 N2 Eu2 4.4(2) . . . 2_545 ?
